data_7042524
loop_
_publ_author_name
'Lan, Xue'
'Tominaga, Takumi'
'Mochida, Tomoyuki'

_publ_section_title
;
 Coordination abilities of polycyano anions in the solid state:
 coordination geometries and d-d transition energies of mixed-ligand
 solvatochromic copper(ii) complexes with B(CN)4, C(CN)3, and N(CN)2
 anions.
;
_journal_issue 15
_journal_name_full 'Dalton transactions (Cambridge, England : 2003)'
_journal_page_first 5041
_journal_page_last 5047
_journal_paper_doi 10.1039/c7dt00675f
_journal_volume 46
_journal_year 2017
_chemical_formula_sum 'C19 H31 Cu N5 O2'
_chemical_formula_weight 425.03
_space_group_crystal_system monoclinic
_space_group_IT_number 4
_space_group_name_Hall 'P 2yb'
_space_group_name_H-M_alt 'P 1 21 1'
_symmetry_space_group_name_Hall 'P 2yb'
_symmetry_space_group_name_H-M 'P 1 21 1'
_atom_sites_solution_hydrogens geom
_atom_sites_solution_primary direct
_atom_sites_solution_secondary difmap
_audit_update_record
;
2017-03-09 deposited with the CCDC.
2017-03-20 downloaded from the CCDC.
;
_cell_angle_alpha 90
_cell_angle_beta 91.091(15)
_cell_angle_gamma 90
_cell_formula_units_Z 4
_cell_length_a 10.948(10)
_cell_length_b 11.885(11)
_cell_length_c 16.734(15)
_cell_measurement_reflns_used 8836
_cell_measurement_temperature 100.(2)
_cell_measurement_theta_max 28.6559
_cell_measurement_theta_min 2.2080
_cell_volume 2177(3)
_computing_cell_refinement 'SAINT V8.37A (Bruker AXS Inc., 2015)'
_computing_data_collection 'Bruker APEX2'
_computing_data_reduction 'SAINT V8.37A (Bruker AXS Inc., 2015)'
_computing_molecular_graphics 'shelXle (C.B. Huebschle, rev 786)'
_computing_publication_material 'Bruker SHELXTL'
_computing_structure_refinement 'SHELXL-2014/7 (Sheldrick, 2014)'
_computing_structure_solution 'XT, VERSION 2014/5'
_diffrn_ambient_temperature 100.(2)
_diffrn_detector_area_resol_mean 8.3333
_diffrn_measured_fraction_theta_full 0.961
_diffrn_measured_fraction_theta_max 0.961
_diffrn_measurement_device_type 'Bruker APEXII CCD area detector'
_diffrn_measurement_method 'phi an_diffrn_radiation_type  '
_diffrn_radiation_monochromator 'Bruker Helios multilayer confocal mirror'
_diffrn_radiation_type MoK\a
_diffrn_radiation_wavelength 0.71073
_diffrn_reflns_av_R_equivalents 0.0315
_diffrn_reflns_av_unetI/netI 0.0646
_diffrn_reflns_limit_h_max 13
_diffrn_reflns_limit_h_min -9
_diffrn_reflns_limit_k_max 14
_diffrn_reflns_limit_k_min -14
_diffrn_reflns_limit_l_max 21
_diffrn_reflns_limit_l_min -19
_diffrn_reflns_number 11609
_diffrn_reflns_theta_full 26.67
_diffrn_reflns_theta_max 26.67
_diffrn_reflns_theta_min 1.22
_exptl_absorpt_coefficient_mu 1.025
_exptl_absorpt_correction_T_max 0.95
_exptl_absorpt_correction_T_min 0.67
_exptl_absorpt_correction_type multi-scan
_exptl_absorpt_process_details
;
SADABS-2016/2 - Bruker AXS area detector scaling and absorption correction
;
_exptl_crystal_density_diffrn 1.297
_exptl_crystal_density_method 'not measured'
_exptl_crystal_description block
_exptl_crystal_F_000 900
_exptl_crystal_size_max 0.800
_exptl_crystal_size_mid 0.190
_exptl_crystal_size_min 0.050
_refine_diff_density_max 1.764
_refine_diff_density_min -0.625
_refine_ls_abs_structure_details
;

Flack x determined using 3220 quotients [(I+)-(I-)]/[(I+)+(I-)]
(Parsons, Flack and Wagner, Acta Cryst. B69 (2013) 249-259).
;
_refine_ls_abs_structure_Flack 0.007(7)
_refine_ls_extinction_method none
_refine_ls_goodness_of_fit_ref 1.091
_refine_ls_hydrogen_treatment constr
_refine_ls_matrix_type full
_refine_ls_number_parameters 521
_refine_ls_number_reflns 8159
_refine_ls_number_restraints 127
_refine_ls_restrained_S_all 1.087
_refine_ls_R_factor_all 0.0504
_refine_ls_R_factor_gt 0.0486
_refine_ls_shift/su_max 0.000
_refine_ls_shift/su_mean 0.000
_refine_ls_structure_factor_coef Fsqd
_refine_ls_weighting_details 'w=1/[\s^2^(Fo^2^)+(0.0435P)^2^+4.0128P] where P=(Fo^2^+2Fc^2^)/3'
_refine_ls_weighting_scheme calc
_refine_ls_wR_factor_gt 0.1232
_refine_ls_wR_factor_ref 0.1269
_reflns_number_gt 7976
_reflns_number_total 8159
_reflns_threshold_expression 'I > 2\s(I)'
_cod_data_source_file c7dt00675f1.cif
_cod_data_source_block C4-CCN3
_cod_depositor_comments
;
The following automatic conversions were performed:

'_exptl_absorpt_correction_type' value 'Multi-Scan' changed to
'multi-scan' according to
/home/data/users/saulius/crontab/automatic-downloads/rss-feeds/RSC/lib/dictionaries/cif_core.dic
dictionary named 'cif_core.dic' version 2.4.2 from 2011-04-26.

Automatic conversion script
Id: cif_fix_values 4973 2017-02-22 13:04:09Z antanas 

 Adding full bibliography for 7042523--7042526.cif.
;
_cod_original_cell_volume 2177.(3)
_cod_database_code 7042524

loop_
_space_group_symop_operation_xyz
'x, y, z'
'-x, y+1/2, -z'

loop_
_atom_site_type_symbol
_atom_site_label
_atom_site_fract_x
_atom_site_fract_y
_atom_site_fract_z
_atom_site_U_iso_or_equiv
_atom_site_adp_type
_atom_site_calc_flag
_atom_site_refinement_flags_adp
_atom_site_refinement_flags_occupancy
_atom_site_refinement_flags_posn
_atom_site_occupancy
_atom_site_disorder_assembly
_atom_site_disorder_group
C C1 0.7831(6) 0.3374(6) 0.0224(5) 0.0228(14) Uani d U . . 1.0 . .
C C2 0.8989(7) 0.3218(7) -0.0244(5) 0.0299(17) Uani d . . . 1.0 . .
H H2A 0.8779 0.3099 -0.0809 0.045 Uiso calc U . R 1.0 . .
H H2B 0.9437 0.2563 -0.0037 0.045 Uiso calc U . R 1.0 . .
H H2C 0.9501 0.3891 -0.0188 0.045 Uiso calc U . R 1.0 . .
C C3 0.7838(6) 0.3205(6) 0.1050(4) 0.0214(14) Uani d U . . 1.0 . .
C C4 0.9040(6) 0.2942(7) 0.1503(4) 0.0231(15) Uani d . . . 1.0 . .
H H4A 0.8967 0.322 0.2058 0.028 Uiso calc U . R 1.0 . .
H H4B 0.9702 0.3376 0.1252 0.028 Uiso calc U . R 1.0 . .
C C5 0.9432(6) 0.1697(6) 0.1540(5) 0.0228(15) Uani d . . . 1.0 . .
H H5A 0.8786 0.1251 0.1798 0.027 Uiso calc U . R 1.0 . .
H H5B 0.9529 0.1408 0.099 0.027 Uiso calc U . R 1.0 . .
C C6 1.0635(7) 0.1551(6) 0.2008(5) 0.0276(16) Uani d . . . 1.0 . .
H H6A 1.1253 0.2066 0.1787 0.033 Uiso calc U . R 1.0 . .
H H6B 1.051 0.1765 0.2572 0.033 Uiso calc U . R 1.0 . .
C C7 1.1121(7) 0.0349(7) 0.1980(5) 0.0310(18) Uani d . . . 1.0 . .
H H7A 1.0503 -0.0169 0.2183 0.047 Uiso calc U . R 1.0 . .
H H7B 1.1866 0.0292 0.2312 0.047 Uiso calc U . R 1.0 . .
H H7C 1.1306 0.0151 0.1427 0.047 Uiso calc U . R 1.0 . .
C C8 0.6736(6) 0.3249(7) 0.1479(5) 0.0239(15) Uani d U . . 1.0 . .
C C9 0.6721(7) 0.2951(8) 0.2361(5) 0.0312(17) Uani d U . . 1.0 . .
H H9A 0.712 0.355 0.2672 0.047 Uiso calc U . R 1.0 . .
H H9B 0.7159 0.2241 0.245 0.047 Uiso calc U . R 1.0 . .
H H9C 0.5874 0.2868 0.2531 0.047 Uiso calc U . R 1.0 . .
C C12 0.3642(8) 0.5406(10) 0.1204(8) 0.057(3) Uani d U . . 1.0 . .
H H12A 0.2794 0.5579 0.1336 0.085 Uiso calc U . R 1.0 . .
H H12B 0.4075 0.6106 0.1083 0.085 Uiso calc U . R 1.0 . .
H H12C 0.4045 0.5032 0.166 0.085 Uiso calc U . R 1.0 . .
C C13 0.2976(9) 0.3650(9) 0.0747(10) 0.072(4) Uani d . . . 1.0 . .
H H13A 0.3237 0.3417 0.1286 0.108 Uiso calc U . R 1.0 . .
H H13B 0.314 0.3042 0.0368 0.108 Uiso calc U . R 1.0 . .
H H13C 0.2099 0.3816 0.0742 0.108 Uiso calc U . R 1.0 . .
C C14 0.5655(9) 0.5650(9) -0.1252(6) 0.046(2) Uani d . . . 1.0 . .
H H14A 0.5401 0.5837 -0.1801 0.069 Uiso calc U . R 1.0 . .
H H14B 0.6504 0.5387 -0.1247 0.069 Uiso calc U . R 1.0 . .
H H14C 0.5589 0.632 -0.0915 0.069 Uiso calc U . R 1.0 . .
C C15 0.4883(11) 0.3804(8) -0.1511(6) 0.055(3) Uani d U . . 1.0 . .
H H15A 0.4548 0.4043 -0.2031 0.083 Uiso calc U . R 1.0 . .
H H15B 0.4384 0.319 -0.1301 0.083 Uiso calc U . R 1.0 . .
H H15C 0.5724 0.3542 -0.1573 0.083 Uiso calc U . R 1.0 . .
C C16 0.8438(6) 0.6570(6) 0.1173(5) 0.0248(16) Uani d . . . 1.0 . .
C C17 0.7310(6) 0.6195(6) 0.0843(4) 0.0217(15) Uani d . . . 1.0 . .
C C18 0.8503(6) 0.7616(7) 0.1594(5) 0.0259(16) Uani d . . . 1.0 . .
C C19 0.9510(8) 0.5950(7) 0.1070(7) 0.040(2) Uani d . . . 1.0 . .
C C20 0.1812(6) 0.7922(6) 0.3514(4) 0.0206(14) Uani d . . . 1.0 . .
C C21 0.1816(7) 0.7500(7) 0.2661(4) 0.0266(16) Uani d . . . 1.0 . .
H H21A 0.0973 0.7392 0.2469 0.04 Uiso calc U . R 1.0 . .
H H21B 0.2255 0.6783 0.2639 0.04 Uiso calc U . R 1.0 . .
H H21C 0.2223 0.8053 0.2322 0.04 Uiso calc U . R 1.0 . .
C C22 0.2901(6) 0.7906(6) 0.3994(4) 0.0183(13) Uani d . . . 1.0 . .
C C23 0.4113(6) 0.7525(6) 0.3629(5) 0.0213(15) Uani d . . . 1.0 . .
H H23A 0.4786 0.7968 0.3876 0.026 Uiso calc U . R 1.0 . .
H H23B 0.409 0.7703 0.3051 0.026 Uiso calc U . R 1.0 . .
C C24 0.4407(7) 0.6259(6) 0.3732(5) 0.0264(16) Uani d . . . 1.0 . .
H H24A 0.3914 0.5824 0.3338 0.032 Uiso calc U . R 1.0 . .
H H24B 0.4166 0.6018 0.4272 0.032 Uiso calc U . R 1.0 . .
C C25 0.5780(7) 0.5980(7) 0.3619(5) 0.0266(16) Uani d . . . 1.0 . .
H H25A 0.6272 0.6385 0.4029 0.032 Uiso calc U . R 1.0 . .
H H25B 0.5908 0.5163 0.3702 0.032 Uiso calc U . R 1.0 . .
C C26 0.6222(7) 0.6299(9) 0.2800(5) 0.037(2) Uani d . . . 1.0 . .
H H26A 0.5707 0.5936 0.239 0.055 Uiso calc U . R 1.0 . .
H H26B 0.707 0.6052 0.2743 0.055 Uiso calc U . R 1.0 . .
H H26C 0.6177 0.7118 0.2735 0.055 Uiso calc U . R 1.0 . .
C C27 0.2887(6) 0.8142(6) 0.4819(4) 0.0193(14) Uani d . . . 1.0 . .
C C28 0.4038(7) 0.8033(7) 0.5331(5) 0.0298(17) Uani d . . . 1.0 . .
H H28A 0.4528 0.8719 0.5284 0.045 Uiso calc U . R 1.0 . .
H H28B 0.4514 0.7386 0.515 0.045 Uiso calc U . R 1.0 . .
H H28C 0.3816 0.7923 0.589 0.045 Uiso calc U . R 1.0 . .
C C29 -0.1213(8) 1.0259(9) 0.5667(5) 0.042(2) Uani d U . . 1.0 . .
H H29A -0.1665 1.0328 0.6172 0.051 Uiso calc U . R 1.0 . .
H H29B -0.1001 1.1026 0.5485 0.051 Uiso calc U . R 1.0 . .
C C30 -0.1988(8) 0.9720(9) 0.5067(6) 0.040(2) Uani d . . . 1.0 . .
H H30A -0.2664 1.0236 0.4916 0.049 Uiso calc U . R 1.0 . .
H H30B -0.2351 0.9033 0.5299 0.049 Uiso calc U . R 1.0 . .
C C31 0.0836(8) 1.0342(8) 0.6240(5) 0.0343(18) Uani d U . . 1.0 . .
H H31A 0.093 1.1049 0.5946 0.051 Uiso calc U . R 1.0 . .
H H31B 0.1623 0.995 0.6271 0.051 Uiso calc U . R 1.0 . .
H H31C 0.0557 1.0504 0.6781 0.051 Uiso calc U . R 1.0 . .
C C32 -0.0275(7) 0.8616(7) 0.6330(5) 0.0279(16) Uani d . . . 1.0 . .
H H32A -0.0644 0.8854 0.6832 0.042 Uiso calc U . R 1.0 . .
H H32B 0.0514 0.8255 0.6446 0.042 Uiso calc U . R 1.0 . .
H H32C -0.0818 0.808 0.6055 0.042 Uiso calc U . R 1.0 . .
C C33 -0.1306(8) 1.0294(8) 0.3719(7) 0.042(2) Uani d . . . 1.0 . .
H H33A -0.2147 1.0532 0.36 0.063 Uiso calc U . R 1.0 . .
H H33B -0.094 0.9995 0.3233 0.063 Uiso calc U . R 1.0 . .
H H33C -0.0829 1.0941 0.3911 0.063 Uiso calc U . R 1.0 . .
C C34 -0.1944(7) 0.8414(8) 0.4002(6) 0.037(2) Uani d . . . 1.0 . .
H H34A -0.1921 0.7801 0.4393 0.055 Uiso calc U . R 1.0 . .
H H34B -0.1536 0.8175 0.3514 0.055 Uiso calc U . R 1.0 . .
H H34C -0.2796 0.8608 0.3874 0.055 Uiso calc U . R 1.0 . .
C C35 0.3412(6) 1.1415(6) 0.3695(4) 0.0205(14) Uani d . . . 1.0 . .
C C36 0.2350(6) 1.1021(6) 0.4061(4) 0.0211(14) Uani d . . . 1.0 . .
C C37 0.4490(7) 1.0753(7) 0.3696(5) 0.0267(16) Uani d . . . 1.0 . .
C C38 0.3402(6) 1.2493(7) 0.3338(5) 0.0268(17) Uani d . . . 1.0 . .
C C10A 0.2913(16) 0.4793(16) -0.0268(10) 0.028(3) Uani d U P . 0.443(19) A 1
H H10A 0.2696 0.4044 -0.0486 0.033 Uiso calc U P R 0.443(19) A 1
H H10B 0.215 0.5217 -0.0173 0.033 Uiso calc U P R 0.443(19) A 1
C C11A 0.370(2) 0.542(2) -0.0836(15) 0.028(4) Uani d U P . 0.443(19) A 1
H H11A 0.3888 0.6176 -0.0622 0.034 Uiso calc U P R 0.443(19) A 1
H H11B 0.3265 0.5506 -0.1357 0.034 Uiso calc U P R 0.443(19) A 1
C C10B 0.3250(12) 0.5517(12) -0.0119(8) 0.024(3) Uani d U P . 0.557(19) A 2
H H10C 0.236 0.5649 -0.0084 0.029 Uiso calc U P R 0.557(19) A 2
H H10D 0.3676 0.6242 -0.0032 0.029 Uiso calc U P R 0.557(19) A 2
C C11B 0.3550(18) 0.5048(17) -0.0928(12) 0.028(3) Uani d U P . 0.557(19) A 2
H H11C 0.3057 0.4365 -0.1036 0.034 Uiso calc U P R 0.557(19) A 2
H H11D 0.3352 0.561 -0.1347 0.034 Uiso calc U P R 0.557(19) A 2
Cu Cu1 0.53886(7) 0.42502(5) 0.01813(5) 0.01753(19) Uani d . . . 1.0 . .
Cu Cu2 0.04498(7) 0.90480(6) 0.47231(5) 0.01504(18) Uani d . . . 1.0 . .
N N1 0.3661(6) 0.4671(6) 0.0514(4) 0.0232(13) Uani d U . . 1.0 . .
N N2 0.4869(5) 0.4766(5) -0.0947(3) 0.0209(12) Uani d U . . 1.0 . .
N N3 0.6386(5) 0.5916(6) 0.0577(4) 0.0276(14) Uani d . . . 1.0 . .
N N4 0.8521(6) 0.8462(7) 0.1932(5) 0.0396(18) Uani d . . . 1.0 . .
N N5 1.0404(7) 0.5441(7) 0.0988(9) 0.077(4) Uani d . . . 1.0 . .
N N6 -0.0088(5) 0.9611(5) 0.5813(3) 0.0187(12) Uani d . . . 1.0 . .
N N7 -0.1309(5) 0.9411(6) 0.4341(4) 0.0251(13) Uani d . . . 1.0 . .
N N8 0.1467(6) 1.0697(5) 0.4361(4) 0.0277(14) Uani d . . . 1.0 . .
N N9 0.5364(6) 1.0236(6) 0.3691(6) 0.044(2) Uani d . . . 1.0 . .
N N10 0.3389(7) 1.3391(7) 0.3050(5) 0.0438(19) Uani d . . . 1.0 . .
O O1 0.6890(4) 0.3655(4) -0.0220(3) 0.0227(10) Uani d . . . 1.0 . .
O O2 0.5690(4) 0.3508(5) 0.1190(3) 0.0223(10) Uani d . . . 1.0 . .
O O3 0.0769(4) 0.8264(4) 0.3740(3) 0.0221(11) Uani d U . . 1.0 . .
O O4 0.1943(4) 0.8463(4) 0.5201(3) 0.0210(10) Uani d U . . 1.0 . .

loop_
_atom_site_aniso_label
_atom_site_aniso_U_11
_atom_site_aniso_U_22
_atom_site_aniso_U_33
_atom_site_aniso_U_12
_atom_site_aniso_U_13
_atom_site_aniso_U_23
C1 0.015(3) 0.016(3) 0.038(4) 0.002(2) -0.004(3) 0.002(3)
C2 0.023(4) 0.032(4) 0.035(4) 0.012(3) 0.003(3) 0.009(4)
C3 0.0208(17) 0.0210(17) 0.0225(17) -0.0007(12) -0.0003(12) -0.0005(12)
C4 0.015(3) 0.026(4) 0.028(4) -0.001(3) -0.004(3) 0.002(3)
C5 0.016(3) 0.017(4) 0.035(4) -0.001(3) -0.005(3) 0.006(3)
C6 0.029(4) 0.017(4) 0.037(4) -0.001(3) -0.005(3) 0.001(3)
C7 0.021(4) 0.025(4) 0.047(5) 0.006(3) -0.008(3) -0.002(4)
C8 0.014(3) 0.026(4) 0.031(4) -0.003(3) -0.005(3) -0.003(3)
C9 0.026(4) 0.039(5) 0.028(4) -0.001(3) 0.000(3) 0.004(3)
C12 0.020(4) 0.057(7) 0.094(8) -0.003(4) 0.017(5) -0.045(6)
C13 0.024(5) 0.032(5) 0.161(14) -0.004(4) 0.025(6) -0.025(7)
C14 0.045(5) 0.053(6) 0.039(5) -0.013(4) -0.010(4) 0.018(4)
C15 0.097(8) 0.031(5) 0.037(5) 0.017(5) -0.024(5) -0.012(4)
C16 0.015(3) 0.022(4) 0.037(4) -0.002(3) -0.005(3) 0.001(3)
C17 0.021(4) 0.017(3) 0.026(4) 0.003(3) 0.006(3) -0.001(3)
C18 0.015(3) 0.032(5) 0.031(4) -0.002(3) -0.007(3) 0.000(3)
C19 0.020(4) 0.015(4) 0.084(7) -0.004(3) 0.004(4) -0.001(4)
C20 0.014(3) 0.021(4) 0.027(4) 0.000(3) 0.000(3) 0.002(3)
C21 0.021(4) 0.033(4) 0.026(4) 0.005(3) 0.001(3) -0.002(3)
C22 0.017(3) 0.015(3) 0.024(3) 0.002(2) 0.002(3) 0.002(3)
C23 0.011(3) 0.021(4) 0.032(4) 0.000(3) 0.006(3) -0.001(3)
C24 0.020(4) 0.017(4) 0.043(4) 0.001(3) 0.011(3) -0.004(3)
C25 0.022(4) 0.020(4) 0.038(4) 0.010(3) 0.004(3) 0.004(3)
C26 0.023(4) 0.054(6) 0.034(4) 0.012(4) 0.002(3) 0.005(4)
C27 0.010(3) 0.015(3) 0.032(4) 0.002(2) -0.003(3) 0.005(3)
C28 0.021(4) 0.038(4) 0.030(4) 0.011(3) -0.008(3) -0.008(3)
C29 0.035(4) 0.056(6) 0.035(4) 0.023(4) -0.003(4) -0.009(4)
C30 0.028(4) 0.045(5) 0.049(5) 0.012(4) -0.004(4) -0.005(4)
C31 0.036(3) 0.032(3) 0.035(3) -0.005(2) 0.001(2) -0.005(2)
C32 0.034(4) 0.023(4) 0.027(4) -0.003(3) 0.004(3) 0.003(3)
C33 0.021(4) 0.029(5) 0.076(7) -0.002(3) -0.014(4) 0.023(5)
C34 0.013(3) 0.041(5) 0.055(5) -0.003(3) -0.011(3) 0.004(4)
C35 0.011(3) 0.019(3) 0.032(4) -0.003(3) -0.002(3) 0.000(3)
C36 0.017(3) 0.015(3) 0.031(4) 0.000(3) -0.007(3) 0.002(3)
C37 0.015(4) 0.026(4) 0.039(4) -0.005(3) -0.002(3) 0.001(3)
C38 0.010(3) 0.029(4) 0.041(4) 0.003(3) 0.003(3) 0.004(4)
C10A 0.023(6) 0.031(7) 0.029(6) 0.006(5) -0.005(5) -0.004(6)
C11A 0.024(6) 0.028(7) 0.032(6) 0.005(6) -0.003(5) 0.000(6)
C10B 0.024(3) 0.024(3) 0.025(3) 0.0010(13) -0.0001(13) 0.0002(13)
C11B 0.025(6) 0.030(7) 0.030(5) 0.006(5) -0.010(5) 0.002(6)
Cu1 0.0153(4) 0.0138(5) 0.0233(4) 0.0032(3) -0.0035(3) -0.0021(3)
Cu2 0.0116(3) 0.0107(4) 0.0227(4) 0.0021(3) -0.0012(3) -0.0006(3)
N1 0.017(3) 0.023(3) 0.030(3) 0.006(2) -0.004(2) 0.003(3)
N2 0.0207(16) 0.0205(16) 0.0215(16) 0.0011(12) -0.0013(12) -0.0006(12)
N3 0.016(3) 0.027(3) 0.040(4) 0.000(2) -0.004(3) -0.005(3)
N4 0.026(4) 0.043(4) 0.049(4) -0.001(3) -0.011(3) -0.010(4)
N5 0.019(4) 0.021(4) 0.192(12) 0.002(3) 0.007(6) -0.007(6)
N6 0.020(3) 0.012(3) 0.024(3) 0.005(2) -0.002(2) 0.000(2)
N7 0.016(3) 0.032(4) 0.027(3) 0.004(2) -0.005(2) -0.002(3)
N8 0.018(3) 0.022(3) 0.044(4) 0.000(2) 0.002(3) 0.004(3)
N9 0.014(3) 0.030(4) 0.089(6) 0.000(3) -0.003(4) -0.003(4)
N10 0.027(4) 0.034(4) 0.070(5) 0.000(3) 0.009(4) 0.015(4)
O1 0.017(2) 0.025(3) 0.026(2) 0.0100(19) -0.001(2) 0.002(2)
O2 0.015(2) 0.024(3) 0.028(3) 0.0034(19) -0.0014(19) 0.001(2)
O3 0.018(2) 0.025(3) 0.023(2) 0.0058(19) -0.0040(19) -0.001(2)
O4 0.017(2) 0.023(2) 0.022(2) 0.0060(19) -0.0041(19) -0.001(2)

loop_
_atom_type_symbol
_atom_type_description
_atom_type_scat_dispersion_real
_atom_type_scat_dispersion_imag
_atom_type_scat_source
C C 0.0033 0.0016 'International Tables Vol C Tables 4.2.6.8 and 6.1.1.4'
H H 0.0000 0.0000 'International Tables Vol C Tables 4.2.6.8 and 6.1.1.4'
Cu Cu 0.3201 1.2651 'International Tables Vol C Tables 4.2.6.8 and 6.1.1.4'
N N 0.0061 0.0033 'International Tables Vol C Tables 4.2.6.8 and 6.1.1.4'
O O 0.0106 0.0060 'International Tables Vol C Tables 4.2.6.8 and 6.1.1.4'

loop_
_geom_angle_atom_site_label_1
_geom_angle_atom_site_label_2
_geom_angle_atom_site_label_3
_geom_angle
O1 C1 C3 126.3(7)
O1 C1 C2 113.4(7)
C3 C1 C2 120.3(6)
C1 C2 H2A 109.5
C1 C2 H2B 109.5
H2A C2 H2B 109.5
C1 C2 H2C 109.5
H2A C2 H2C 109.5
H2B C2 H2C 109.5
C1 C3 C8 120.5(6)
C1 C3 C4 120.4(6)
C8 C3 C4 119.1(6)
C3 C4 C5 116.7(6)
C3 C4 H4A 108.1
C5 C4 H4A 108.1
C3 C4 H4B 108.1
C5 C4 H4B 108.1
H4A C4 H4B 107.3
C6 C5 C4 111.5(6)
C6 C5 H5A 109.3
C4 C5 H5A 109.3
C6 C5 H5B 109.3
C4 C5 H5B 109.3
H5A C5 H5B 108.0
C7 C6 C5 112.8(6)
C7 C6 H6A 109.0
C5 C6 H6A 109.0
C7 C6 H6B 109.0
C5 C6 H6B 109.0
H6A C6 H6B 107.8
C6 C7 H7A 109.5
C6 C7 H7B 109.5
H7A C7 H7B 109.5
C6 C7 H7C 109.5
H7A C7 H7C 109.5
H7B C7 H7C 109.5
O2 C8 C3 125.7(7)
O2 C8 C9 113.6(6)
C3 C8 C9 120.7(6)
C8 C9 H9A 109.5
C8 C9 H9B 109.5
H9A C9 H9B 109.5
C8 C9 H9C 109.5
H9A C9 H9C 109.5
H9B C9 H9C 109.5
N1 C12 H12A 109.5
N1 C12 H12B 109.5
H12A C12 H12B 109.5
N1 C12 H12C 109.5
H12A C12 H12C 109.5
H12B C12 H12C 109.5
N1 C13 H13A 109.5
N1 C13 H13B 109.5
H13A C13 H13B 109.5
N1 C13 H13C 109.5
H13A C13 H13C 109.5
H13B C13 H13C 109.5
N2 C14 H14A 109.5
N2 C14 H14B 109.5
H14A C14 H14B 109.5
N2 C14 H14C 109.5
H14A C14 H14C 109.5
H14B C14 H14C 109.5
N2 C15 H15A 109.5
N2 C15 H15B 109.5
H15A C15 H15B 109.5
N2 C15 H15C 109.5
H15A C15 H15C 109.5
H15B C15 H15C 109.5
C19 C16 C17 120.9(7)
C19 C16 C18 118.9(7)
C17 C16 C18 120.1(6)
N3 C17 C16 178.4(8)
N4 C18 C16 178.1(8)
N5 C19 C16 179.6(12)
O3 C20 C22 125.4(7)
O3 C20 C21 113.9(6)
C22 C20 C21 120.7(6)
C20 C21 H21A 109.5
C20 C21 H21B 109.5
H21A C21 H21B 109.5
C20 C21 H21C 109.5
H21A C21 H21C 109.5
H21B C21 H21C 109.5
C27 C22 C20 121.7(6)
C27 C22 C23 118.2(6)
C20 C22 C23 119.9(6)
C22 C23 C24 114.9(6)
C22 C23 H23A 108.6
C24 C23 H23A 108.6
C22 C23 H23B 108.6
C24 C23 H23B 108.6
H23A C23 H23B 107.5
C23 C24 C25 113.2(6)
C23 C24 H24A 108.9
C25 C24 H24A 108.9
C23 C24 H24B 108.9
C25 C24 H24B 108.9
H24A C24 H24B 107.8
C26 C25 C24 112.6(7)
C26 C25 H25A 109.1
C24 C25 H25A 109.1
C26 C25 H25B 109.1
C24 C25 H25B 109.1
H25A C25 H25B 107.8
C25 C26 H26A 109.5
C25 C26 H26B 109.5
H26A C26 H26B 109.5
C25 C26 H26C 109.5
H26A C26 H26C 109.5
H26B C26 H26C 109.5
O4 C27 C22 124.9(6)
O4 C27 C28 114.3(6)
C22 C27 C28 120.9(6)
C27 C28 H28A 109.5
C27 C28 H28B 109.5
H28A C28 H28B 109.5
C27 C28 H28C 109.5
H28A C28 H28C 109.5
H28B C28 H28C 109.5
C30 C29 N6 111.1(7)
C30 C29 H29A 109.4
N6 C29 H29A 109.4
C30 C29 H29B 109.4
N6 C29 H29B 109.4
H29A C29 H29B 108.0
C29 C30 N7 112.4(7)
C29 C30 H30A 109.1
N7 C30 H30A 109.1
C29 C30 H30B 109.1
N7 C30 H30B 109.1
H30A C30 H30B 107.9
N6 C31 H31A 109.5
N6 C31 H31B 109.5
H31A C31 H31B 109.5
N6 C31 H31C 109.5
H31A C31 H31C 109.5
H31B C31 H31C 109.5
N6 C32 H32A 109.5
N6 C32 H32B 109.5
H32A C32 H32B 109.5
N6 C32 H32C 109.5
H32A C32 H32C 109.5
H32B C32 H32C 109.5
N7 C33 H33A 109.5
N7 C33 H33B 109.5
H33A C33 H33B 109.5
N7 C33 H33C 109.5
H33A C33 H33C 109.5
H33B C33 H33C 109.5
N7 C34 H34A 109.5
N7 C34 H34B 109.5
H34A C34 H34B 109.5
N7 C34 H34C 109.5
H34A C34 H34C 109.5
H34B C34 H34C 109.5
C36 C35 C38 119.1(6)
C36 C35 C37 120.8(7)
C38 C35 C37 120.1(6)
N8 C36 C35 179.7(9)
N9 C37 C35 179.0(9)
N10 C38 C35 179.3(9)
C11A C10A N1 106.5(15)
C11A C10A H10A 110.4
N1 C10A H10A 110.4
C11A C10A H10B 110.4
N1 C10A H10B 110.4
H10A C10A H10B 108.6
C10A C11A N2 108.9(17)
C10A C11A H11A 109.9
N2 C11A H11A 109.9
C10A C11A H11B 109.9
N2 C11A H11B 109.9
H11A C11A H11B 108.3
C11B C10B N1 108.3(12)
C11B C10B H10C 110.0
N1 C10B H10C 110.0
C11B C10B H10D 110.0
N1 C10B H10D 110.0
H10C C10B H10D 108.4
N2 C11B C10B 109.4(13)
N2 C11B H11C 109.8
C10B C11B H11C 109.8
N2 C11B H11D 109.8
C10B C11B H11D 109.8
H11C C11B H11D 108.2
O1 Cu1 O2 90.2(2)
O1 Cu1 N1 170.8(2)
O2 Cu1 N1 91.0(2)
O1 Cu1 N2 90.7(2)
O2 Cu1 N2 168.8(2)
N1 Cu1 N2 86.3(2)
O1 Cu1 N3 90.7(2)
O2 Cu1 N3 93.9(2)
N1 Cu1 N3 98.3(2)
N2 Cu1 N3 97.3(2)
O3 Cu2 O4 90.8(2)
O3 Cu2 N6 168.9(2)
O4 Cu2 N6 90.2(2)
O3 Cu2 N7 91.1(2)
O4 Cu2 N7 168.3(2)
N6 Cu2 N7 85.7(2)
O3 Cu2 N8 95.1(2)
O4 Cu2 N8 90.3(2)
N6 Cu2 N8 96.0(2)
N7 Cu2 N8 101.0(2)
C12 N1 C13 105.6(8)
C12 N1 C10B 98.5(9)
C13 N1 C10B 125.4(9)
C12 N1 C10A 127.3(9)
C13 N1 C10A 92.2(10)
C12 N1 Cu1 113.1(5)
C13 N1 Cu1 110.3(5)
C10B N1 Cu1 103.6(6)
C10A N1 Cu1 105.8(7)
C14 N2 C11B 115.2(10)
C14 N2 C15 108.6(8)
C11B N2 C15 102.1(10)
C14 N2 C11A 100.4(11)
C15 N2 C11A 119.5(11)
C14 N2 Cu1 112.5(5)
C11B N2 Cu1 107.5(8)
C15 N2 Cu1 110.4(5)
C11A N2 Cu1 105.1(10)
C17 N3 Cu1 139.0(6)
C29 N6 C32 113.0(7)
C29 N6 C31 109.3(6)
C32 N6 C31 106.4(6)
C29 N6 Cu2 106.2(5)
C32 N6 Cu2 107.8(4)
C31 N6 Cu2 114.3(5)
C33 N7 C34 107.8(6)
C33 N7 C30 114.2(7)
C34 N7 C30 105.8(7)
C33 N7 Cu2 110.7(5)
C34 N7 Cu2 112.3(5)
C30 N7 Cu2 106.1(5)
C36 N8 Cu2 142.5(6)
C1 O1 Cu1 124.5(5)
C8 O2 Cu1 125.6(5)
C20 O3 Cu2 125.8(4)
C27 O4 Cu2 125.6(4)

loop_
_geom_bond_atom_site_label_1
_geom_bond_atom_site_label_2
_geom_bond_distance
C1 O1 1.302(8)
C1 C3 1.396(11)
C1 C2 1.515(10)
C2 H2A 0.98
C2 H2B 0.98
C2 H2C 0.98
C3 C8 1.417(10)
C3 C4 1.539(10)
C4 C5 1.541(10)
C4 H4A 0.99
C4 H4B 0.99
C5 C6 1.529(10)
C5 H5A 0.99
C5 H5B 0.99
C6 C7 1.525(11)
C6 H6A 0.99
C6 H6B 0.99
C7 H7A 0.98
C7 H7B 0.98
C7 H7C 0.98
C8 O2 1.273(9)
C8 C9 1.518(11)
C9 H9A 0.98
C9 H9B 0.98
C9 H9C 0.98
C12 N1 1.449(12)
C12 H12A 0.98
C12 H12B 0.98
C12 H12C 0.98
C13 N1 1.482(12)
C13 H13A 0.98
C13 H13B 0.98
C13 H13C 0.98
C14 N2 1.457(11)
C14 H14A 0.98
C14 H14B 0.98
C14 H14C 0.98
C15 N2 1.483(11)
C15 H15A 0.98
C15 H15B 0.98
C15 H15C 0.98
C16 C19 1.399(11)
C16 C17 1.415(10)
C16 C18 1.431(11)
C17 N3 1.147(9)
C18 N4 1.154(11)
C19 N5 1.161(12)
C20 O3 1.277(8)
C20 C22 1.424(10)
C20 C21 1.513(10)
C21 H21A 0.98
C21 H21B 0.98
C21 H21C 0.98
C22 C27 1.409(10)
C22 C23 1.540(9)
C23 C24 1.548(10)
C23 H23A 0.99
C23 H23B 0.99
C24 C25 1.554(10)
C24 H24A 0.99
C24 H24B 0.99
C25 C26 1.511(11)
C25 H25A 0.99
C25 H25B 0.99
C26 H26A 0.98
C26 H26B 0.98
C26 H26C 0.98
C27 O4 1.284(8)
C27 C28 1.516(9)
C28 H28A 0.98
C28 H28B 0.98
C28 H28C 0.98
C29 C30 1.450(13)
C29 N6 1.469(10)
C29 H29A 0.99
C29 H29B 0.99
C30 N7 1.483(11)
C30 H30A 0.99
C30 H30B 0.99
C31 N6 1.504(10)
C31 H31A 0.98
C31 H31B 0.98
C31 H31C 0.98
C32 N6 1.482(9)
C32 H32A 0.98
C32 H32B 0.98
C32 H32C 0.98
C33 N7 1.478(11)
C33 H33A 0.98
C33 H33B 0.98
C33 H33C 0.98
C34 N7 1.481(11)
C34 H34A 0.98
C34 H34B 0.98
C34 H34C 0.98
C35 C36 1.404(10)
C35 C38 1.414(11)
C35 C37 1.418(10)
C36 N8 1.164(10)
C37 N9 1.138(11)
C38 N10 1.170(12)
C10A C11A 1.49(3)
C10A N1 1.537(17)
C10A H10A 0.99
C10A H10B 0.99
C11A N2 1.51(3)
C11A H11A 0.99
C11A H11B 0.99
C10B C11B 1.51(2)
C10B N1 1.522(14)
C10B H10C 0.99
C10B H10D 0.99
C11B N2 1.48(2)
C11B H11C 0.99
C11B H11D 0.99
Cu1 O1 1.923(5)
Cu1 O2 1.927(5)
Cu1 N1 2.044(6)
Cu1 N2 2.055(6)
Cu1 N3 2.350(7)
Cu2 O3 1.928(5)
Cu2 O4 1.936(5)
Cu2 N6 2.040(6)
Cu2 N7 2.063(6)
Cu2 N8 2.339(7)
